data_1562012
loop_
_publ_author_name
'Egorysheva, A. V.'
'Ellert, O. G.'
'Zubavichus, Y. V.'
'Gajtko, O. M.'
'Efimov, N. N.'
'Svetogorov, R. D.'
'Murzin, V. Yu.'

_publ_section_title
;
 New complex bismuth oxides in the Bi2O3--NiO--Sb2O5 system and their
 properties
;
_journal_coden_ASTM JSSCBI
_journal_name_full 'Journal of Solid State Chemistry'
_journal_page_first 97
_journal_page_last 104
_journal_paper_doi 10.1016/j.jssc.2014.12.001
_journal_volume 225
_journal_year 2015
_chemical_absolute_configuration .
_chemical_formula_sum 'Bi12 Ni2.666 O44 Sb9.334'
_chemical_formula_weight 4504.6
_space_group_IT_number 201
_space_group_name_Hall '-P 2ab 2bc 3'
_space_group_name_H-M_alt 'P n -3 :2'
_symmetry_cell_setting cubic
_symmetry_Int_Tables_number 201
_symmetry_space_group_name_Hall '-P 2ab 2bc 3'
_symmetry_space_group_name_H-M 'P n -3 :2'
_cell_angle_alpha 90
_cell_angle_beta 90
_cell_angle_gamma 90
_cell_formula_units_Z 1
_cell_length_a 9.54721(2)
_cell_length_b 9.54721(2)
_cell_length_c 9.54721(2)
_cell_measurement_temperature 293
_cell_volume 870.221(3)
_diffrn_ambient_temperature 293
_diffrn_radiation_probe x-ray
_diffrn_radiation_wavelength 0.68886
_exptl_absorpt_coefficient_mu 63.654
_exptl_crystal_density_diffrn 8.5928
_exptl_crystal_F_000 1899
_pd_instr_location ' ?'
_pd_meas_2theta_range_inc 0.01
_pd_meas_2theta_range_max 52.315
_pd_meas_2theta_range_min 0.001
_pd_meas_number_of_points 4998
_pd_proc_2theta_range_inc 0.01
_pd_proc_2theta_range_max 49.991
_pd_proc_2theta_range_min 3.504
_pd_proc_ls_background_function '15 Chebyshev polynoms'
_pd_proc_ls_pref_orient_corr none
_pd_proc_ls_profile_function Pseudo-Voigt
_pd_proc_ls_prof_R_factor 0.0137
_pd_proc_ls_prof_wR_expected 0.3515
_pd_proc_ls_prof_wR_factor 0.0186
_refine_diff_density_max 0.50
_refine_diff_density_min -0.95
_refine_ls_goodness_of_fit_all 0.05
_refine_ls_number_constraints 3
_refine_ls_number_parameters 38
_refine_ls_number_restraints 0
_refine_ls_R_factor_all 0.0315
_refine_ls_R_factor_gt 0.0249
_refine_ls_shift/su_max 0.0273
_refine_ls_shift/su_mean 0.0011
_refine_ls_weighting_scheme sigma
_refine_ls_wR_factor_all 0.0266
_refine_ls_wR_factor_gt 0.0236
_cod_data_source_file JSSC-2015-225-97.cif
_cod_data_source_block II
_cod_depositor_comments
;
The following automatic conversions were performed:

data item '_diffrn_radiation_probe' value 'X-ray' was changed to
'x-ray' in accordance with the built-in table derived from the CIF
Core dictionary named 'cif_core.dic' version 2.4.5 last updated on
2014-11-21.

Automatic conversion script
Id: cif_fix_values 8369 2020-08-20 11:38:08Z andrius 
;
_cod_original_cell_volume 870.222(4)
_cod_original_sg_symbol_Hall '-P 2ab;2bc;3'
_cod_original_sg_symbol_H-M 'P n -3'
_cod_database_code 1562012

loop_
_symmetry_equiv_pos_site_id
_symmetry_equiv_pos_as_xyz
1 x,y,z
2 -x+1/2,-y+1/2,z
3 -x+1/2,y,-z+1/2
4 x,-y+1/2,-z+1/2
5 z,x,y
6 z,-x+1/2,-y+1/2
7 -z+1/2,-x+1/2,y
8 -z+1/2,x,-y+1/2
9 y,z,x
10 -y+1/2,z,-x+1/2
11 y,-z+1/2,-x+1/2
12 -y+1/2,-z+1/2,x
13 -x,-y,-z
14 x+1/2,y+1/2,-z
15 x+1/2,-y,z+1/2
16 -x,y+1/2,z+1/2
17 -z,-x,-y
18 -z,x+1/2,y+1/2
19 z+1/2,x+1/2,-y
20 z+1/2,-x,y+1/2
21 -y,-z,-x
22 y+1/2,-z,x+1/2
23 -y,z+1/2,x+1/2
24 y+1/2,z+1/2,-x

loop_
_atom_site_label
_atom_site_type_symbol
_atom_site_fract_x
_atom_site_fract_y
_atom_site_fract_z
_atom_site_adp_type
_atom_site_U_iso_or_equiv
_atom_site_symmetry_multiplicity
_atom_site_occupancy
_atom_site_calc_flag
_atom_site_refinement_flags
_atom_site_disorder_assembly
_atom_site_disorder_group
Bi1 Bi 0.4067(3) 0.36759(17) 0.36759(17) Uani 0.0279(13) 24 0.3333 d . . .
Bi2 Bi 0 0 0 Uiso 0.0399(3) 4 1 d . . .
Ni1 Ni 0.59267(10) 0.75 0.25 Uiso 0.0145(2) 12 0.2222 d . . .
Sb1 Sb 0.59267(10) 0.75 0.25 Uiso 0.0145(2) 12 0.7778 d . . .
O1 O 0.1433(5) 0.1433(5) 0.1433(5) Uiso 0.011(3) 8 1 d . . .
O2 O 0.6052(7) 0.25 0.25 Uiso 0.019(2) 12 1 d . . .
O3 O 0.5859(5) 0.5407(7) 0.2451(4) Uiso 0.0099(17) 24 1 d . . .

loop_
_atom_site_aniso_label
_atom_site_aniso_type_symbol
_atom_site_aniso_U_11
_atom_site_aniso_U_22
_atom_site_aniso_U_33
_atom_site_aniso_U_12
_atom_site_aniso_U_13
_atom_site_aniso_U_23
Bi1 Bi 0.049(2) 0.012(2) 0.022(2) 0.0045(15) -0.0052(15) -0.0022(9)

loop_
_atom_type_symbol
_atom_type_scat_dispersion_real
_atom_type_scat_dispersion_imag
_atom_type_scat_source
Bi -3.4531 10.1639 'International Tables Vol C tables 4.2.6.8 and 6.1.1.1'
Ni 0.3453 1.0603 'International Tables Vol C tables 4.2.6.8 and 6.1.1.1'
O 0.0106 0.0058 'International Tables Vol C tables 4.2.6.8 and 6.1.1.1'
Sb -0.6168 1.4865 'International Tables Vol C tables 4.2.6.8 and 6.1.1.1'

loop_
_geom_angle_atom_site_label_1
_geom_angle_atom_site_label_2
_geom_angle_atom_site_label_3
_geom_angle_site_symmetry_1
_geom_angle_site_symmetry_2
_geom_angle_site_symmetry_3
_geom_angle
Bi1 Bi1 Bi1 2_555 . 3_555 50.23(5)
Bi1 Bi1 Bi1 2_555 . 4_555 64.88(7)
Bi1 Bi1 Bi1 2_555 . 5_555 81.9(4)
Bi1 Bi1 Bi1 2_555 . 6_555 57.38(5)
Bi1 Bi1 Bi1 2_555 . 7_555 8.11(5)
Bi1 Bi1 Bi1 2_555 . 8_555 57.38(6)
Bi1 Bi1 Bi1 2_555 . 9_555 55.6(3)
Bi1 Bi1 Bi1 2_555 . 10_555 55.56(6)
Bi1 Bi1 Bi1 2_555 . 11_555 61.67(5)
Bi1 Bi1 Bi1 2_555 . 12_555 7.21(5)
Bi1 Bi1 O1 2_555 . 2_555 78.32(14)
Bi1 Bi1 O1 2_555 . 3_555 40.61(14)
Bi1 Bi1 Bi1 3_555 . 4_555 64.88(7)
Bi1 Bi1 Bi1 3_555 . 5_555 55.6(3)
Bi1 Bi1 Bi1 3_555 . 6_555 61.67(5)
Bi1 Bi1 Bi1 3_555 . 7_555 55.56(6)
Bi1 Bi1 Bi1 3_555 . 8_555 7.21(5)
Bi1 Bi1 Bi1 3_555 . 9_555 81.9(4)
Bi1 Bi1 Bi1 3_555 . 10_555 8.11(5)
Bi1 Bi1 Bi1 3_555 . 11_555 57.38(5)
Bi1 Bi1 Bi1 3_555 . 12_555 57.38(6)
Bi1 Bi1 O1 3_555 . 2_555 40.61(14)
Bi1 Bi1 O1 3_555 . 3_555 78.32(14)
Bi1 Bi1 Bi1 4_555 . 5_555 120.0(3)
Bi1 Bi1 Bi1 4_555 . 6_555 7.57(5)
Bi1 Bi1 Bi1 4_555 . 7_555 60.00(6)
Bi1 Bi1 Bi1 4_555 . 8_555 67.57(7)
Bi1 Bi1 Bi1 4_555 . 9_555 120.0(3)
Bi1 Bi1 Bi1 4_555 . 10_555 60.00(6)
Bi1 Bi1 Bi1 4_555 . 11_555 7.57(5)
Bi1 Bi1 Bi1 4_555 . 12_555 67.57(7)
Bi1 Bi1 O1 4_555 . 2_555 43.70(13)
Bi1 Bi1 O1 4_555 . 3_555 43.70(13)
Bi1 Bi1 Bi1 5_555 . 6_555 117.2(3)
Bi1 Bi1 Bi1 5_555 . 7_555 90.0(4)
Bi1 Bi1 Bi1 5_555 . 8_555 52.4(3)
Bi1 Bi1 Bi1 5_555 . 9_555 60.0(4)
Bi1 Bi1 Bi1 5_555 . 10_555 60.0(3)
Bi1 Bi1 Bi1 5_555 . 11_555 112.4(3)
Bi1 Bi1 Bi1 5_555 . 12_555 85.6(4)
Bi1 Bi1 O1 5_555 . 2_555 83.1(3)
Bi1 Bi1 O1 5_555 . 3_555 122.4(4)
Bi1 Bi1 Bi1 6_555 . 7_555 52.43(5)
Bi1 Bi1 Bi1 6_555 . 8_555 65.24(7)
Bi1 Bi1 Bi1 6_555 . 9_555 112.4(3)
Bi1 Bi1 Bi1 6_555 . 10_555 57.75(5)
Bi1 Bi1 Bi1 6_555 . 11_555 8.73(5)
Bi1 Bi1 Bi1 6_555 . 12_555 60.00(6)
Bi1 Bi1 O1 6_555 . 2_555 46.36(13)
Bi1 Bi1 O1 6_555 . 3_555 37.82(13)
Bi1 Bi1 Bi1 7_555 . 8_555 62.77(7)
Bi1 Bi1 Bi1 7_555 . 9_555 60.0(3)
Bi1 Bi1 Bi1 7_555 . 10_555 60.00(6)
Bi1 Bi1 Bi1 7_555 . 11_555 57.75(5)
Bi1 Bi1 Bi1 7_555 . 12_555 7.57(5)
Bi1 Bi1 O1 7_555 . 2_555 79.20(14)
Bi1 Bi1 O1 7_555 . 3_555 32.53(13)
Bi1 Bi1 Bi1 8_555 . 9_555 85.6(4)
Bi1 Bi1 Bi1 8_555 . 10_555 7.57(5)
Bi1 Bi1 Bi1 8_555 . 11_555 60.00(6)
Bi1 Bi1 Bi1 8_555 . 12_555 64.51(7)
Bi1 Bi1 O1 8_555 . 2_555 37.82(13)
Bi1 Bi1 O1 8_555 . 3_555 84.83(15)
Bi1 Bi1 Bi1 9_555 . 10_555 90.0(4)
Bi1 Bi1 Bi1 9_555 . 11_555 117.2(3)
Bi1 Bi1 Bi1 9_555 . 12_555 52.4(3)
Bi1 Bi1 O1 9_555 . 2_555 122.4(4)
Bi1 Bi1 O1 9_555 . 3_555 83.1(3)
Bi1 Bi1 Bi1 10_555 . 11_555 52.43(5)
Bi1 Bi1 Bi1 10_555 . 12_555 62.77(7)
Bi1 Bi1 O1 10_555 . 2_555 32.53(13)
Bi1 Bi1 O1 10_555 . 3_555 79.20(14)
Bi1 Bi1 Bi1 11_555 . 12_555 65.24(7)
Bi1 Bi1 O1 11_555 . 2_555 37.82(13)
Bi1 Bi1 O1 11_555 . 3_555 46.36(13)
Bi1 Bi1 O1 12_555 . 2_555 84.83(15)
Bi1 Bi1 O1 12_555 . 3_555 37.82(13)
O1 Bi1 O1 2_555 . 3_555 81.95(18)
O1 Bi2 O1 . . 13_555 180.0(5)
Sb1 Ni1 O2 . . 21_666 0
Sb1 Ni1 O2 . . 22_564 0
Sb1 Ni1 O3 . . . 0
Sb1 Ni1 O3 . . 4_565 0
Sb1 Ni1 O3 . . 21_666 0
Sb1 Ni1 O3 . . 23_654 0
O2 Ni1 O2 21_666 . 22_564 85.2(2)
O2 Ni1 O3 21_666 . . 92.27(13)
O2 Ni1 O3 21_666 . 4_565 90.45(13)
O2 Ni1 O3 21_666 . 21_666 86.5(2)
O2 Ni1 O3 21_666 . 23_654 171.6(2)
O2 Ni1 O3 22_564 . . 90.45(13)
O2 Ni1 O3 22_564 . 4_565 92.27(13)
O2 Ni1 O3 22_564 . 21_666 171.6(2)
O2 Ni1 O3 22_564 . 23_654 86.5(2)
O3 Ni1 O3 . . 4_565 176.3(2)
O3 Ni1 O3 . . 21_666 91.21(17)
O3 Ni1 O3 . . 23_654 86.46(17)
O3 Ni1 O3 4_565 . 21_666 86.46(17)
O3 Ni1 O3 4_565 . 23_654 91.21(17)
O3 Ni1 O3 21_666 . 23_654 101.8(2)
Ni1 Sb1 O2 . . 21_666 0
Ni1 Sb1 O2 . . 22_564 0
Ni1 Sb1 O3 . . . 0
Ni1 Sb1 O3 . . 4_565 0
Ni1 Sb1 O3 . . 21_666 0
Ni1 Sb1 O3 . . 23_654 0
O2 Sb1 O2 21_666 . 22_564 85.2(2)
O2 Sb1 O3 21_666 . . 92.27(13)
O2 Sb1 O3 21_666 . 4_565 90.45(13)
O2 Sb1 O3 21_666 . 21_666 86.5(2)
O2 Sb1 O3 21_666 . 23_654 171.6(2)
O2 Sb1 O3 22_564 . . 90.45(13)
O2 Sb1 O3 22_564 . 4_565 92.27(13)
O2 Sb1 O3 22_564 . 21_666 171.6(2)
O2 Sb1 O3 22_564 . 23_654 86.5(2)
O3 Sb1 O3 . . 4_565 176.3(2)
O3 Sb1 O3 . . 21_666 91.21(17)
O3 Sb1 O3 . . 23_654 86.46(17)
O3 Sb1 O3 4_565 . 21_666 86.46(17)
O3 Sb1 O3 4_565 . 23_654 91.21(17)
O3 Sb1 O3 21_666 . 23_654 101.8(2)
Bi1 O1 Bi1 2_555 . 3_555 92.60(19)
Bi1 O1 Bi1 2_555 . 6_555 104.4(2)
Bi1 O1 Bi1 2_555 . 7_555 13.81(9)
Bi1 O1 Bi1 2_555 . 10_555 104.4(2)
Bi1 O1 Bi1 2_555 . 11_555 114.9(2)
Bi1 O1 Bi2 2_555 . . 114.2(2)
Bi1 O1 Bi1 3_555 . 6_555 114.9(2)
Bi1 O1 Bi1 3_555 . 7_555 104.4(2)
Bi1 O1 Bi1 3_555 . 10_555 13.81(9)
Bi1 O1 Bi1 3_555 . 11_555 104.4(2)
Bi1 O1 Bi2 3_555 . . 114.2(2)
Bi1 O1 Bi1 6_555 . 7_555 92.60(19)
Bi1 O1 Bi1 6_555 . 10_555 104.4(2)
Bi1 O1 Bi1 6_555 . 11_555 13.81(9)
Bi1 O1 Bi2 6_555 . . 114.2(2)
Bi1 O1 Bi1 7_555 . 10_555 114.9(2)
Bi1 O1 Bi1 7_555 . 11_555 104.4(2)
Bi1 O1 Bi2 7_555 . . 114.2(2)
Bi1 O1 Bi1 10_555 . 11_555 92.60(19)
Bi1 O1 Bi2 10_555 . . 114.2(2)
Bi1 O1 Bi2 11_555 . . 114.2(2)
Ni1 O2 Ni1 17_666 . 18_644 94.8(3)
Ni1 O2 Sb1 17_666 . 17_666 0.0(5)
Ni1 O2 Sb1 17_666 . 18_644 94.8(3)
Ni1 O2 Sb1 18_644 . 17_666 94.8(3)
Ni1 O2 Sb1 18_644 . 18_644 0.0(5)
Sb1 O2 Sb1 17_666 . 18_644 94.8(3)
Ni1 O3 Ni1 . . 17_666 127.2(3)
Ni1 O3 Sb1 . . . 0.0(5)
Ni1 O3 Sb1 . . 17_666 127.2(3)
Ni1 O3 Sb1 17_666 . . 127.2(3)
Ni1 O3 Sb1 17_666 . 17_666 0.0(5)
Sb1 O3 Sb1 . . 17_666 127.2(3)

loop_
_geom_bond_atom_site_label_1
_geom_bond_atom_site_label_2
_geom_bond_site_symmetry_1
_geom_bond_site_symmetry_2
_geom_bond_distance
Bi1 Bi1 . 2_555 3.741(4)
Bi1 Bi1 . 3_555 3.741(4)
Bi1 Bi1 . 4_555 3.175(2)
Bi1 Bi1 . 5_555 0.528(3)
Bi1 Bi1 . 6_555 3.470(3)
Bi1 Bi1 . 7_555 3.703(3)
Bi1 Bi1 . 8_555 3.470(3)
Bi1 Bi1 . 9_555 0.528(3)
Bi1 Bi1 . 10_555 3.703(3)
Bi1 Bi1 . 11_555 3.470(3)
Bi1 Bi1 . 12_555 3.470(3)
Bi1 O1 . 2_555 2.196(5)
Bi1 O1 . 3_555 2.196(5)
Bi2 O1 . . 2.370(5)
Bi2 O1 . 13_555 2.370(5)
Ni1 Sb1 . . 0
Ni1 O2 . 21_666 2.041(5)
Ni1 O2 . 22_564 2.041(5)
Ni1 O3 . . 2.000(7)
Ni1 O3 . 4_565 2.000(7)
Ni1 O3 . 21_666 2.019(6)
Ni1 O3 . 23_654 2.019(6)
Sb1 O2 . 21_666 2.041(5)
Sb1 O2 . 22_564 2.041(5)
Sb1 O3 . . 2.000(7)
Sb1 O3 . 4_565 2.000(7)
Sb1 O3 . 21_666 2.019(6)
Sb1 O3 . 23_654 2.019(6)

loop_
_cod_changelog_entry_id
_cod_changelog_entry_author
_cod_changelog_entry_date
_cod_changelog_entry_text
1 'Vaitkus, Antanas' 2022-05-09T02:40:00+03:00 'Updated bibliographic information.'
